data_7064139
loop_
_publ_author_name
'Zhao, Yi-Ming'
'Chen, Duyong'
'Yi, Cheng'
'Zhou, Ren-He'
'Fu, Ming-Yang'
'Li, Jing'
'Zhang, Liyan'
'Cai, Rui'
'Meng, Yin-Shan'
'Liu, Tao'

_publ_section_title
;
 Construction of SCO-fluorescence bifunctional cobalt(II) complexes with
 anthracene-decorated terpy ligands
;
_journal_name_full 'New Journal of Chemistry'
_journal_paper_doi 10.1039/D5NJ03386A
_journal_year 2025
_chemical_formula_moiety '2(Br), C62 H46 Co N6, 3(C3 H7 N O)'
_chemical_formula_sum 'C71 H67 Br2 Co N9 O3'
_chemical_formula_weight 1313.08
_space_group_crystal_system monoclinic
_space_group_IT_number 14
_space_group_name_Hall '-P 2ybc'
_space_group_name_H-M_alt 'P 1 21/c 1'
_atom_sites_solution_hydrogens geom
_atom_sites_solution_primary dual
_audit_creation_date 2025-11-07
_audit_creation_method
;
Olex2 1.5
(compiled 2025.07.13 svn.rb7424aed for OlexSys, GUI svn.r7314)
;
_audit_update_record
;
2025-11-10 deposited with the CCDC.	2025-11-18 downloaded from the CCDC.
;
_cell_angle_alpha 90
_cell_angle_beta 93.221(3)
_cell_angle_gamma 90
_cell_formula_units_Z 4
_cell_length_a 13.6794(13)
_cell_length_b 25.824(2)
_cell_length_c 18.3028(18)
_cell_measurement_reflns_used 9993
_cell_measurement_temperature 300.00
_cell_measurement_theta_max 25.284
_cell_measurement_theta_min 2.365
_cell_volume 6455.4(10)
_computing_cell_refinement 'SAINT V8.40B (?, 2016)'
_computing_data_reduction 'SAINT V8.40B (?, 2016)'
_computing_molecular_graphics 'Olex2 1.5 (Dolomanov et al., 2009)'
_computing_publication_material 'Olex2 1.5 (Dolomanov et al., 2009)'
_computing_structure_refinement 'SHELXL 2019/3 (Sheldrick, 2015)'
_computing_structure_solution 'SHELXT 2018/2 (Sheldrick, 2018)'
_diffrn_ambient_temperature 300.00
_diffrn_measured_fraction_theta_full 0.999
_diffrn_measured_fraction_theta_max 0.997
_diffrn_measurement_device_type 'CCD area detector'
_diffrn_measurement_method 'phi and omega scans'
_diffrn_radiation_monochromator graphite
_diffrn_radiation_type MoK\a
_diffrn_radiation_wavelength 0.71073
_diffrn_reflns_av_R_equivalents 0.0654
_diffrn_reflns_av_unetI/netI 0.0382
_diffrn_reflns_Laue_measured_fraction_full 0.999
_diffrn_reflns_Laue_measured_fraction_max 0.997
_diffrn_reflns_limit_h_max 16
_diffrn_reflns_limit_h_min -16
_diffrn_reflns_limit_k_max 31
_diffrn_reflns_limit_k_min -30
_diffrn_reflns_limit_l_max 22
_diffrn_reflns_limit_l_min -22
_diffrn_reflns_number 96729
_diffrn_reflns_point_group_measured_fraction_full 0.999
_diffrn_reflns_point_group_measured_fraction_max 0.997
_diffrn_reflns_theta_full 25.242
_diffrn_reflns_theta_max 25.372
_diffrn_reflns_theta_min 1.931
_diffrn_source_current 1.6
_diffrn_source_power 0.08
_diffrn_source_voltage 50.0
_exptl_absorpt_coefficient_mu 1.558
_exptl_absorpt_correction_T_max 0.7452
_exptl_absorpt_correction_T_min 0.4653
_exptl_absorpt_correction_type multi-scan
_exptl_absorpt_process_details
;
SADABS-2016/2 (Bruker,2016/2) was used for absorption correction.
wR2(int) was 0.1570 before and 0.0726 after correction.
The Ratio of minimum to maximum transmission is 0.6244.
The \l/2 correction factor is Not present.
;
_exptl_crystal_colour 'clear light red'
_exptl_crystal_colour_lustre clear
_exptl_crystal_colour_modifier light
_exptl_crystal_colour_primary red
_exptl_crystal_density_diffrn 1.351
_exptl_crystal_description block
_exptl_crystal_F_000 2708
_exptl_crystal_size_max 0.1
_exptl_crystal_size_mid 0.1
_exptl_crystal_size_min 0.1
_refine_diff_density_max 0.525
_refine_diff_density_min -0.559
_refine_diff_density_rms 0.058
_refine_ls_extinction_method none
_refine_ls_goodness_of_fit_ref 1.035
_refine_ls_hydrogen_treatment constr
_refine_ls_matrix_type full
_refine_ls_number_parameters 896
_refine_ls_number_reflns 11810
_refine_ls_number_restraints 315
_refine_ls_restrained_S_all 1.042
_refine_ls_R_factor_all 0.0737
_refine_ls_R_factor_gt 0.0461
_refine_ls_shift/su_max 0.001
_refine_ls_shift/su_mean 0.000
_refine_ls_structure_factor_coef Fsqd
_refine_ls_weighting_details 'w=1/[\s^2^(Fo^2^)+(0.0717P)^2^+2.9764P] where P=(Fo^2^+2Fc^2^)/3'
_refine_ls_weighting_scheme calc
_refine_ls_wR_factor_gt 0.1209
_refine_ls_wR_factor_ref 0.1384
_reflns_Friedel_coverage 0.000
_reflns_number_gt 8368
_reflns_number_total 11810
_reflns_threshold_expression 'I > 2\s(I)'
_cod_data_source_file d5nj03386a2.cif
_cod_data_source_block 1_CCDC4
_cod_database_code 7064139
_shelx_shelxl_version_number 2019/3
_shelx_space_group_comment
;
The symmetry employed for this shelxl refinement is uniquely defined
by the following loop, which should always be used as a source of
symmetry information in preference to the above space-group names.
They are only intended as comments.
;
_shelx_estimated_absorpt_t_max 0.860
_shelx_estimated_absorpt_t_min 0.860
_olex2_refinement_description
;
1. Fixed Uiso
 At 1.2 times of:
  All C(H) groups
 At 1.5 times of:
  All C(H,H,H) groups
2. Restrained distances
 N8A-O2A
 2.2 with sigma of 0.02
 C6A-C4A
 2.4 with sigma of 0.02
 N8A-C6A = N8A-C4A
 1.4 with sigma of 0.02
 C5A-N8A
 1.4 with sigma of 0.02
 C4A-C5A = C5A-C6A
 2.4 with sigma of 0.02
 N4A-C26A = N4-C26 = N4A-C21 = N4-C21 = C22A-C21 = C22-C21 = C23-C22 = C23A-
 C22A = C25A-C23A = C25-C23 = C26-C25 = C26A-C25A = C24A-C23A = C24-C23
 1.4 with sigma of 0.02
3. Uiso/Uaniso restraints and constraints
Co1 \\sim N4 \\sim N4A \\sim C21 \\sim C22 \\sim C22A \\sim C23 \\sim C23A
\\sim C24 \\sim C24A \\sim C25 \\sim C25A \\sim C26 \\sim C26A: within 2A with
sigma of 0.01 and sigma for terminal atoms of 0.02 within 2A
O2 \\sim O2A \\sim N8 \\sim N8A \\sim C4 \\sim C4A \\sim C5 \\sim C5A \\sim C6
\\sim C6A: within 2A with sigma of 0.01 and sigma for terminal atoms of 0.02
within 2A
Uanis(Br3) = Uanis(Br4)
Uanis(Br1) = Uanis(Br2)
4. Others
 Sof(N4A)=Sof(C22A)=Sof(H22A)=Sof(C23A)=Sof(C24A)=Sof(H24d)=Sof(H24e)=
 Sof(H24f)=Sof(C25A)=Sof(H25A)=Sof(C26A)=Sof(H26A)=1-FVAR(1)
 Sof(N4)=Sof(C22)=Sof(H22)=Sof(C23)=Sof(C24)=Sof(H24a)=Sof(H24b)=Sof(H24c)=
 Sof(C25)=Sof(H25)=Sof(C26)=Sof(H26)=FVAR(1)
 Sof(Br2)=Sof(O2A)=Sof(N8A)=Sof(C4A)=Sof(H4Aa)=Sof(H4Ab)=Sof(H4Ac)=Sof(C5A)=
 Sof(H5Aa)=Sof(C6A)=Sof(H6Aa)=Sof(H6Ab)=Sof(H6Ac)=1-FVAR(2)
 Sof(Br1)=Sof(O2)=Sof(N8)=Sof(C4)=Sof(H4)=Sof(C5)=Sof(H5a)=Sof(H5b)=Sof(H5c)=
 Sof(C6)=Sof(H6a)=Sof(H6b)=Sof(H6c)=FVAR(2)
 Sof(Br4)=1-FVAR(3)
 Sof(Br3)=FVAR(3)
5.a Aromatic/amide H refined with riding coordinates:
 C10(H10), C11(H11), C14(H14), C17(H17), C19(H19), C22(H22), C22A(H22A),
 C25(H25), C25A(H25A), C26(H26), C26A(H26A), C29(H29), C30(H30), C31(H31),
 C32(H32), C34(H34), C36(H36), C37(H37), C38(H38), C39(H39), C41(H41), C42(H42),
  C45(H45), C48(H48), C50(H50), C53(H53), C56(H56), C57(H57), C60(H60),
 C61(H61), C62(H62), C63(H63), C65(H65), C67(H67), C68(H68), C69(H69), C70(H70),
  C1(H1), C4(H4), C5A(H5Aa), C7(H7)
5.b Idealised Me refined as rotating group:
 C13(H13a,H13b,H13c), C24(H24a,H24b,H24c), C24A(H24d,H24e,H24f), C44(H44a,H44b,
 H44c), C55(H55a,H55b,H55c), C2(H2a,H2b,H2c), C3(H3a,H3b,H3c), C4A(H4Aa,H4Ab,
 H4Ac), C5(H5a,H5b,H5c), C6(H6a,H6b,H6c), C6A(H6Aa,H6Ab,H6Ac), C8(H8a,H8b,H8c),
 C9(H9a,H9b,H9c)
;
_olex2_submission_special_instructions 'No special instructions were received'

loop_
_space_group_symop_operation_xyz
'x, y, z'
'-x, y+1/2, -z+1/2'
'-x, -y, -z'
'x, -y-1/2, z-1/2'

loop_
_atom_site_label
_atom_site_type_symbol
_atom_site_fract_x
_atom_site_fract_y
_atom_site_fract_z
_atom_site_U_iso_or_equiv
_atom_site_adp_type
_atom_site_occupancy
_atom_site_site_symmetry_order
_atom_site_calc_flag
_atom_site_refinement_flags_posn
_atom_site_refinement_flags_adp
_atom_site_refinement_flags_occupancy
_atom_site_disorder_assembly
_atom_site_disorder_group
Br1 Br 0.17426(8) 0.34335(6) 1.03779(6) 0.0688(3) Uani 0.807(4) 1 d . . P A 1
Br2 Br 0.1945(3) 0.35956(19) 1.0499(3) 0.0688(3) Uani 0.193(4) 1 d . . P A 2
Br3 Br 0.17298(7) 0.62004(5) 0.41965(4) 0.0882(3) Uani 0.931(4) 1 d . . P B 1
Br4 Br 0.2010(9) 0.5988(6) 0.4198(6) 0.0882(3) Uani 0.069(4) 1 d . . P B 2
Co1 Co 0.22977(3) 0.52424(2) 0.73695(2) 0.04273(12) Uani 1 1 d . U . . .
N1 N 0.31468(17) 0.57995(8) 0.70844(14) 0.0415(6) Uani 1 1 d . . . . .
N2 N 0.14166(17) 0.47164(9) 0.76874(14) 0.0420(6) Uani 1 1 d . . . . .
N3 N 0.17806(17) 0.58681(9) 0.79882(14) 0.0423(6) Uani 1 1 d . . . . .
N4 N 0.3260(10) 0.4827(4) 0.6621(8) 0.0532(19) Uani 0.62(3) 1 d D U P C 1
N4A N 0.3159(16) 0.4886(7) 0.6736(14) 0.055(2) Uani 0.38(3) 1 d D U P C 2
N5 N 0.11384(19) 0.53298(9) 0.66005(14) 0.0476(6) Uani 1 1 d . . . . .
N6 N 0.31432(17) 0.49164(9) 0.82218(15) 0.0479(6) Uani 1 1 d . . . . .
C10 C 0.1055(2) 0.58754(13) 0.84490(19) 0.0524(8) Uani 1 1 d . . . . .
H10 H 0.074946 0.556427 0.855238 0.063 Uiso 1 1 calc R U . . .
C11 C 0.0737(2) 0.63187(13) 0.87777(19) 0.0548(8) Uani 1 1 d . . . . .
H11 H 0.022729 0.630387 0.909259 0.066 Uiso 1 1 calc R U . . .
C12 C 0.1183(2) 0.67893(12) 0.86361(18) 0.0503(8) Uani 1 1 d . . . . .
C13 C 0.0845(3) 0.72851(14) 0.8967(2) 0.0682(10) Uani 1 1 d . . . . .
H13A H 0.123801 0.735724 0.940613 0.102 Uiso 1 1 calc R U . . .
H13B H 0.017182 0.725235 0.908076 0.102 Uiso 1 1 calc R U . . .
H13C H 0.091067 0.756310 0.862453 0.102 Uiso 1 1 calc R U . . .
C14 C 0.1944(2) 0.67839(11) 0.81678(17) 0.0463(7) Uani 1 1 d . . . . .
H14 H 0.227110 0.708968 0.806931 0.056 Uiso 1 1 calc R U . . .
C15 C 0.2221(2) 0.63259(10) 0.78462(16) 0.0392(6) Uani 1 1 d . . . . .
C16 C 0.3005(2) 0.62860(10) 0.73291(16) 0.0401(6) Uani 1 1 d . . . . .
C17 C 0.3562(2) 0.66932(11) 0.70862(16) 0.0420(7) Uani 1 1 d . . . . .
H17 H 0.345149 0.702840 0.724799 0.050 Uiso 1 1 calc R U . . .
C18 C 0.4284(2) 0.65991(11) 0.66017(17) 0.0427(7) Uani 1 1 d . . . . .
C19 C 0.4432(2) 0.60952(11) 0.63746(18) 0.0473(7) Uani 1 1 d . . . . .
H19 H 0.491943 0.602254 0.605563 0.057 Uiso 1 1 calc R U . . .
C20 C 0.3856(2) 0.57013(11) 0.66210(17) 0.0443(7) Uani 1 1 d . . . . .
C21 C 0.3957(2) 0.51500(11) 0.64320(18) 0.0504(7) Uani 1 1 d D U . . .
C22 C 0.4791(11) 0.4986(5) 0.6091(12) 0.055(2) Uani 0.62(3) 1 d D U P C 1
H22 H 0.525921 0.522668 0.596604 0.066 Uiso 0.62(3) 1 calc R U P C 1
C22A C 0.4677(18) 0.4895(8) 0.6082(19) 0.056(3) Uani 0.38(3) 1 d D U P C 2
H22A H 0.516961 0.508658 0.587933 0.067 Uiso 0.38(3) 1 calc R U P C 2
C23 C 0.4922(9) 0.4461(5) 0.5939(7) 0.059(2) Uani 0.62(3) 1 d D U P C 1
C23A C 0.4690(15) 0.4359(7) 0.6023(12) 0.058(3) Uani 0.38(3) 1 d D U P C 2
C24 C 0.5817(10) 0.4258(5) 0.5608(9) 0.078(3) Uani 0.62(3) 1 d D U P C 1
H24A H 0.563377 0.408239 0.515914 0.116 Uiso 0.62(3) 1 calc R U P C 1
H24B H 0.614598 0.402076 0.594221 0.116 Uiso 0.62(3) 1 calc R U P C 1
H24C H 0.624628 0.454082 0.551097 0.116 Uiso 0.62(3) 1 calc R U P C 1
C24A C 0.5508(17) 0.4107(9) 0.5688(14) 0.078(4) Uani 0.38(3) 1 d D U P C 2
H24D H 0.596716 0.436485 0.554628 0.118 Uiso 0.38(3) 1 calc R U P C 2
H24E H 0.526953 0.391732 0.526418 0.118 Uiso 0.38(3) 1 calc R U P C 2
H24F H 0.582707 0.387420 0.603381 0.118 Uiso 0.38(3) 1 calc R U P C 2
C25 C 0.4193(10) 0.4139(4) 0.6141(7) 0.065(2) Uani 0.62(3) 1 d D U P C 1
H25 H 0.424963 0.378500 0.605648 0.078 Uiso 0.62(3) 1 calc R U P C 1
C25A C 0.3904(15) 0.4099(7) 0.6313(11) 0.061(2) Uani 0.38(3) 1 d D U P C 2
H25A H 0.386885 0.374128 0.626482 0.074 Uiso 0.38(3) 1 calc R U P C 2
C26 C 0.3374(9) 0.4321(4) 0.6468(7) 0.062(2) Uani 0.62(3) 1 d D U P C 1
H26 H 0.288863 0.408766 0.658525 0.074 Uiso 0.62(3) 1 calc R U P C 1
C26A C 0.3178(14) 0.4351(7) 0.6667(11) 0.060(2) Uani 0.38(3) 1 d D U P C 2
H26A H 0.268641 0.415601 0.686525 0.072 Uiso 0.38(3) 1 calc R U P C 2
C27 C 0.4914(2) 0.70175(11) 0.63135(17) 0.0441(7) Uani 1 1 d . . . . .
C28 C 0.4718(2) 0.72027(11) 0.55958(17) 0.0444(7) Uani 1 1 d . . . . .
C29 C 0.3882(2) 0.70481(11) 0.51445(18) 0.0494(8) Uani 1 1 d . . . . .
H29 H 0.342932 0.682275 0.533247 0.059 Uiso 1 1 calc R U . . .
C30 C 0.3736(3) 0.72220(13) 0.4451(2) 0.0611(9) Uani 1 1 d . . . . .
H30 H 0.317987 0.712075 0.417104 0.073 Uiso 1 1 calc R U . . .
C31 C 0.4422(3) 0.75570(15) 0.4149(2) 0.0748(11) Uani 1 1 d . . . . .
H31 H 0.432957 0.766424 0.366531 0.090 Uiso 1 1 calc R U . . .
C32 C 0.5206(3) 0.77212(14) 0.4556(2) 0.0710(11) Uani 1 1 d . . . . .
H32 H 0.564197 0.794821 0.435124 0.085 Uiso 1 1 calc R U . . .
C33 C 0.5388(2) 0.75575(12) 0.52914(19) 0.0528(8) Uani 1 1 d . . . . .
C34 C 0.6197(3) 0.77259(14) 0.5717(2) 0.0640(10) Uani 1 1 d . . . . .
H34 H 0.662876 0.795732 0.551705 0.077 Uiso 1 1 calc R U . . .
C35 C 0.6381(2) 0.75603(14) 0.6431(2) 0.0621(9) Uani 1 1 d . . . . .
C36 C 0.7214(3) 0.77295(19) 0.6866(3) 0.0859(13) Uani 1 1 d . . . . .
H36 H 0.763978 0.796789 0.667375 0.103 Uiso 1 1 calc R U . . .
C37 C 0.7396(3) 0.7553(2) 0.7545(3) 0.1032(17) Uani 1 1 d . . . . .
H37 H 0.793418 0.767808 0.782317 0.124 Uiso 1 1 calc R U . . .
C38 C 0.6782(3) 0.7178(2) 0.7847(2) 0.0900(14) Uani 1 1 d . . . . .
H38 H 0.693373 0.704834 0.831411 0.108 Uiso 1 1 calc R U . . .
C39 C 0.5971(3) 0.70060(16) 0.7458(2) 0.0683(10) Uani 1 1 d . . . . .
H39 H 0.556493 0.676485 0.766600 0.082 Uiso 1 1 calc R U . . .
C40 C 0.5737(2) 0.71895(13) 0.67401(19) 0.0527(8) Uani 1 1 d . . . . .
C41 C 0.1049(3) 0.56539(12) 0.60277(19) 0.0575(9) Uani 1 1 d . . . . .
H41 H 0.157321 0.586905 0.593622 0.069 Uiso 1 1 calc R U . . .
C42 C 0.0222(3) 0.56834(13) 0.5571(2) 0.0637(10) Uani 1 1 d . . . . .
H42 H 0.019282 0.591968 0.518710 0.076 Uiso 1 1 calc R U . . .
C43 C -0.0566(3) 0.53656(13) 0.56768(19) 0.0573(9) Uani 1 1 d . . . . .
C44 C -0.1477(3) 0.53829(17) 0.5181(2) 0.0809(12) Uani 1 1 d . . . . .
H44A H -0.180607 0.505482 0.519404 0.121 Uiso 1 1 calc R U . . .
H44B H -0.130597 0.545502 0.469013 0.121 Uiso 1 1 calc R U . . .
H44C H -0.190329 0.564992 0.534278 0.121 Uiso 1 1 calc R U . . .
C45 C -0.0475(2) 0.50188(12) 0.62570(18) 0.0512(8) Uani 1 1 d . . . . .
H45 H -0.098409 0.479225 0.634308 0.061 Uiso 1 1 calc R U . . .
C46 C 0.0371(2) 0.50097(11) 0.67066(17) 0.0444(7) Uani 1 1 d . . . . .
C47 C 0.0525(2) 0.46647(11) 0.73465(17) 0.0422(7) Uani 1 1 d . . . . .
C48 C -0.0160(2) 0.43304(11) 0.76144(17) 0.0455(7) Uani 1 1 d . . . . .
H48 H -0.077013 0.429149 0.736998 0.055 Uiso 1 1 calc R U . . .
C49 C 0.0072(2) 0.40534(11) 0.82515(18) 0.0442(7) Uani 1 1 d . . . . .
C50 C 0.1008(2) 0.41045(11) 0.85887(18) 0.0453(7) Uani 1 1 d . . . . .
H50 H 0.118556 0.391798 0.901021 0.054 Uiso 1 1 calc R U . . .
C51 C 0.1667(2) 0.44355(10) 0.82871(17) 0.0417(7) Uani 1 1 d . . . . .
C52 C 0.2682(2) 0.45354(11) 0.85814(18) 0.0448(7) Uani 1 1 d . . . . .
C53 C 0.3132(2) 0.42600(11) 0.91495(18) 0.0491(8) Uani 1 1 d . . . . .
H53 H 0.278987 0.400286 0.938277 0.059 Uiso 1 1 calc R U . . .
C54 C 0.4095(2) 0.43659(12) 0.9374(2) 0.0548(8) Uani 1 1 d . . . . .
C55 C 0.4587(3) 0.40689(15) 0.9997(2) 0.0766(12) Uani 1 1 d . . . . .
H55A H 0.411287 0.397897 1.034242 0.115 Uiso 1 1 calc R U . . .
H55B H 0.509030 0.427883 1.023298 0.115 Uiso 1 1 calc R U . . .
H55C H 0.487274 0.375897 0.981241 0.115 Uiso 1 1 calc R U . . .
C56 C 0.4567(2) 0.47454(13) 0.9000(2) 0.0597(9) Uani 1 1 d . . . . .
H56 H 0.521950 0.482223 0.912565 0.072 Uiso 1 1 calc R U . . .
C57 C 0.4073(2) 0.50122(13) 0.8439(2) 0.0576(9) Uani 1 1 d . . . . .
H57 H 0.440502 0.527110 0.820108 0.069 Uiso 1 1 calc R U . . .
C58 C -0.0668(2) 0.37293(12) 0.86055(17) 0.0470(7) Uani 1 1 d . . . . .
C59 C -0.1320(2) 0.39721(14) 0.90660(19) 0.0538(8) Uani 1 1 d . . . . .
C60 C -0.1312(3) 0.45133(15) 0.9207(2) 0.0690(10) Uani 1 1 d . . . . .
H60 H -0.085518 0.472040 0.898888 0.083 Uiso 1 1 calc R U . . .
C61 C -0.1950(3) 0.47360(19) 0.9651(3) 0.0873(13) Uani 1 1 d . . . . .
H61 H -0.192682 0.509139 0.973201 0.105 Uiso 1 1 calc R U . . .
C62 C -0.2644(3) 0.4435(2) 0.9988(3) 0.0898(14) Uani 1 1 d . . . . .
H62 H -0.308531 0.459379 1.028471 0.108 Uiso 1 1 calc R U . . .
C63 C -0.2687(3) 0.3920(2) 0.9890(2) 0.0816(13) Uani 1 1 d . . . . .
H63 H -0.314716 0.372667 1.012749 0.098 Uiso 1 1 calc R U . . .
C64 C -0.2024(2) 0.36624(16) 0.9421(2) 0.0624(9) Uani 1 1 d . . . . .
C65 C -0.2029(3) 0.31326(17) 0.9310(2) 0.0682(11) Uani 1 1 d . . . . .
H65 H -0.249196 0.293360 0.953531 0.082 Uiso 1 1 calc R U . . .
C66 C -0.1374(2) 0.28860(13) 0.8876(2) 0.0576(9) Uani 1 1 d . . . . .
C67 C -0.1352(3) 0.23407(16) 0.8784(3) 0.0764(12) Uani 1 1 d . . . . .
H67 H -0.179443 0.213681 0.902388 0.092 Uiso 1 1 calc R U . . .
C68 C -0.0711(3) 0.21123(15) 0.8362(3) 0.0771(12) Uani 1 1 d . . . . .
H68 H -0.070687 0.175339 0.832005 0.093 Uiso 1 1 calc R U . . .
C69 C -0.0038(3) 0.24122(14) 0.7977(2) 0.0708(10) Uani 1 1 d . . . . .
H69 H 0.039614 0.224981 0.767802 0.085 Uiso 1 1 calc R U . . .
C70 C -0.0028(2) 0.29338(12) 0.8045(2) 0.0568(9) Uani 1 1 d . . . . .
H70 H 0.041364 0.312718 0.778936 0.068 Uiso 1 1 calc R U . . .
C71 C -0.0679(2) 0.31901(12) 0.85000(18) 0.0483(8) Uani 1 1 d . . . . .
O1 O 0.1422(3) 0.35954(13) 0.6641(2) 0.1041(10) Uani 1 1 d . . . . .
N7 N 0.1343(3) 0.31821(13) 0.5547(2) 0.0806(10) Uani 1 1 d . . . . .
C1 C 0.0944(3) 0.34447(17) 0.6119(3) 0.0809(13) Uani 1 1 d . . . . .
H1 H 0.027288 0.350621 0.609438 0.097 Uiso 1 1 calc R U . . .
C2 C 0.2380(4) 0.3073(2) 0.5536(4) 0.1109(18) Uani 1 1 d . . . . .
H2A H 0.264164 0.323974 0.511986 0.166 Uiso 1 1 calc R U . . .
H2B H 0.247888 0.270628 0.550334 0.166 Uiso 1 1 calc R U . . .
H2C H 0.270826 0.320232 0.597611 0.166 Uiso 1 1 calc R U . . .
C3 C 0.0743(4) 0.30091(19) 0.4925(3) 0.1036(16) Uani 1 1 d . . . . .
H3A H 0.006938 0.308851 0.499753 0.155 Uiso 1 1 calc R U . . .
H3B H 0.081629 0.264184 0.486826 0.155 Uiso 1 1 calc R U . . .
H3C H 0.094089 0.318150 0.449240 0.155 Uiso 1 1 calc R U . . .
O2 O 0.5977(4) 0.5595(3) 0.8070(5) 0.203(3) Uani 0.807(4) 1 d . U P A 1
O2A O 0.6668(15) 0.5860(11) 0.6209(15) 0.160(6) Uani 0.193(4) 1 d D U P A 2
N8 N 0.7446(5) 0.5758(3) 0.7598(5) 0.129(2) Uani 0.807(4) 1 d . U P A 1
N8A N 0.7877(15) 0.5930(10) 0.7118(13) 0.129(4) Uani 0.193(4) 1 d D U P A 2
C4 C 0.6822(7) 0.5712(4) 0.8127(6) 0.148(3) Uani 0.807(4) 1 d . U P A 1
H4 H 0.707564 0.577823 0.859943 0.178 Uiso 0.807(4) 1 calc R U P A 1
C4A C 0.775(3) 0.5519(13) 0.761(2) 0.160(5) Uani 0.193(4) 1 d D U P A 2
H4AA H 0.706843 0.547143 0.767718 0.240 Uiso 0.193(4) 1 calc R U P A 2
H4AB H 0.808725 0.559896 0.807107 0.240 Uiso 0.193(4) 1 calc R U P A 2
H4AC H 0.801986 0.520772 0.741525 0.240 Uiso 0.193(4) 1 calc R U P A 2
C5 C 0.7010(8) 0.5596(5) 0.6915(6) 0.171(3) Uani 0.807(4) 1 d . U P A 1
H5A H 0.730755 0.527881 0.676859 0.256 Uiso 0.807(4) 1 calc R U P A 1
H5B H 0.710540 0.585821 0.655373 0.256 Uiso 0.807(4) 1 calc R U P A 1
H5C H 0.632142 0.554219 0.695964 0.256 Uiso 0.807(4) 1 calc R U P A 1
C5A C 0.7284(19) 0.6058(12) 0.6558(14) 0.129(5) Uani 0.193(4) 1 d D U P A 2
H5AA H 0.738998 0.639590 0.640525 0.155 Uiso 0.193(4) 1 calc R U P A 2
C6 C 0.8410(6) 0.5939(5) 0.7708(6) 0.169(4) Uani 0.807(4) 1 d . U P A 1
H6A H 0.846850 0.613922 0.814983 0.253 Uiso 0.807(4) 1 calc R U P A 1
H6B H 0.856898 0.615202 0.730101 0.253 Uiso 0.807(4) 1 calc R U P A 1
H6C H 0.885107 0.565016 0.774638 0.253 Uiso 0.807(4) 1 calc R U P A 1
C6A C 0.867(2) 0.6270(13) 0.733(2) 0.140(7) Uani 0.193(4) 1 d D U P A 2
H6AA H 0.874380 0.652224 0.694974 0.210 Uiso 0.193(4) 1 calc R U P A 2
H6AB H 0.926151 0.607331 0.739946 0.210 Uiso 0.193(4) 1 calc R U P A 2
H6AC H 0.853117 0.644269 0.777499 0.210 Uiso 0.193(4) 1 calc R U P A 2
O3 O 0.3179(3) 0.78344(10) 0.76023(17) 0.0890(9) Uani 1 1 d . . . . .
N9 N 0.3639(3) 0.86397(12) 0.73076(19) 0.0704(8) Uani 1 1 d . . . . .
C7 C 0.3054(3) 0.83006(15) 0.7594(2) 0.0686(10) Uani 1 1 d . . . . .
H7 H 0.250056 0.842730 0.780717 0.082 Uiso 1 1 calc R U . . .
C8 C 0.4482(5) 0.8467(2) 0.6939(4) 0.128(2) Uani 1 1 d . . . . .
H8A H 0.506685 0.857900 0.720723 0.193 Uiso 1 1 calc R U . . .
H8B H 0.446378 0.861030 0.645447 0.193 Uiso 1 1 calc R U . . .
H8C H 0.447714 0.809558 0.690902 0.193 Uiso 1 1 calc R U . . .
C9 C 0.3419(4) 0.91864(15) 0.7298(3) 0.0940(14) Uani 1 1 d . . . . .
H9A H 0.323587 0.929227 0.680602 0.141 Uiso 1 1 calc R U . . .
H9B H 0.398620 0.937705 0.747456 0.141 Uiso 1 1 calc R U . . .
H9C H 0.288777 0.925362 0.760576 0.141 Uiso 1 1 calc R U . . .

loop_
_atom_site_aniso_label
_atom_site_aniso_U_11
_atom_site_aniso_U_22
_atom_site_aniso_U_33
_atom_site_aniso_U_23
_atom_site_aniso_U_13
_atom_site_aniso_U_12
Br1 0.0642(4) 0.0731(6) 0.0706(4) 0.0112(4) 0.0169(3) 0.0005(4)
Br2 0.0642(4) 0.0731(6) 0.0706(4) 0.0112(4) 0.0169(3) 0.0005(4)
Br3 0.0620(4) 0.0748(6) 0.1299(5) 0.0158(3) 0.0221(3) -0.0121(4)
Br4 0.0620(4) 0.0748(6) 0.1299(5) 0.0158(3) 0.0221(3) -0.0121(4)
Co1 0.0411(2) 0.0360(2) 0.0516(3) 0.00362(18) 0.00767(18) -0.00416(16)
N1 0.0431(13) 0.0352(12) 0.0473(15) -0.0027(11) 0.0111(11) 0.0026(10)
N2 0.0381(13) 0.0383(12) 0.0496(15) 0.0042(11) 0.0023(11) -0.0021(10)
N3 0.0402(13) 0.0404(13) 0.0472(15) 0.0001(11) 0.0106(11) -0.0037(10)
N4 0.059(3) 0.035(3) 0.067(5) -0.010(3) 0.011(3) 0.007(3)
N4A 0.065(4) 0.032(4) 0.067(5) -0.011(4) 0.003(4) -0.001(4)
N5 0.0559(15) 0.0373(13) 0.0504(16) 0.0046(11) 0.0099(12) -0.0039(11)
N6 0.0387(13) 0.0423(13) 0.0633(18) 0.0047(12) 0.0076(12) -0.0063(10)
C10 0.0447(17) 0.0530(18) 0.061(2) 0.0044(16) 0.0175(16) -0.0058(14)
C11 0.0460(18) 0.066(2) 0.055(2) -0.0010(17) 0.0220(16) 0.0002(15)
C12 0.0495(18) 0.0541(18) 0.0481(19) -0.0039(15) 0.0097(15) 0.0100(14)
C13 0.075(2) 0.066(2) 0.066(2) -0.0125(19) 0.023(2) 0.0164(19)
C14 0.0494(17) 0.0404(15) 0.0503(19) -0.0043(14) 0.0146(15) 0.0006(13)
C15 0.0383(15) 0.0389(14) 0.0414(17) -0.0002(13) 0.0100(13) 0.0006(11)
C16 0.0423(15) 0.0363(14) 0.0423(17) -0.0013(12) 0.0070(13) 0.0028(12)
C17 0.0448(16) 0.0354(14) 0.0470(18) -0.0025(13) 0.0128(14) -0.0017(12)
C18 0.0407(16) 0.0438(16) 0.0441(18) -0.0014(13) 0.0075(13) -0.0030(12)
C19 0.0449(17) 0.0456(17) 0.053(2) -0.0047(14) 0.0182(15) 0.0017(13)
C20 0.0453(16) 0.0393(15) 0.0491(18) -0.0062(13) 0.0090(14) 0.0073(12)
C21 0.0564(18) 0.0407(15) 0.0543(19) -0.0072(14) 0.0044(15) 0.0053(13)
C22 0.061(4) 0.044(4) 0.062(3) -0.014(4) 0.009(3) 0.010(3)
C22A 0.065(5) 0.041(5) 0.063(4) -0.012(5) 0.008(4) 0.007(4)
C23 0.063(4) 0.045(4) 0.070(4) -0.011(3) 0.009(3) 0.008(3)
C23A 0.065(5) 0.041(5) 0.069(4) -0.012(4) 0.011(4) 0.008(4)
C24 0.076(6) 0.059(6) 0.100(6) -0.020(5) 0.026(5) 0.018(4)
C24A 0.086(10) 0.065(9) 0.085(8) -0.012(7) 0.011(8) 0.017(7)
C25 0.071(5) 0.047(3) 0.078(4) -0.018(3) 0.020(4) 0.006(3)
C25A 0.070(5) 0.040(4) 0.076(5) -0.016(4) 0.019(4) 0.005(4)
C26 0.066(4) 0.043(3) 0.078(5) -0.016(3) 0.020(4) -0.003(3)
C26A 0.071(5) 0.037(4) 0.075(5) -0.017(4) 0.018(4) 0.008(4)
C27 0.0394(15) 0.0429(16) 0.0512(19) -0.0074(14) 0.0135(14) -0.0044(12)
C28 0.0465(16) 0.0392(15) 0.0489(19) -0.0056(13) 0.0155(14) -0.0013(12)
C29 0.0513(18) 0.0430(16) 0.055(2) -0.0057(15) 0.0115(15) -0.0012(13)
C30 0.072(2) 0.057(2) 0.054(2) -0.0038(17) 0.0024(18) -0.0005(17)
C31 0.104(3) 0.069(2) 0.052(2) 0.0045(19) 0.009(2) -0.008(2)
C32 0.094(3) 0.059(2) 0.063(3) 0.0059(19) 0.025(2) -0.019(2)
C33 0.058(2) 0.0466(17) 0.056(2) -0.0041(15) 0.0203(16) -0.0101(14)
C34 0.058(2) 0.062(2) 0.075(3) -0.0033(19) 0.0249(19) -0.0189(17)
C35 0.0460(18) 0.071(2) 0.071(3) -0.0128(19) 0.0160(17) -0.0171(16)
C36 0.059(2) 0.110(3) 0.089(3) -0.010(3) 0.012(2) -0.035(2)
C37 0.059(3) 0.157(5) 0.093(4) -0.022(3) -0.005(3) -0.038(3)
C38 0.071(3) 0.140(4) 0.058(3) -0.009(3) -0.001(2) -0.015(3)
C39 0.055(2) 0.090(3) 0.060(2) -0.003(2) 0.0088(18) -0.0092(19)
C40 0.0431(17) 0.0626(19) 0.054(2) -0.0038(16) 0.0129(15) -0.0066(15)
C41 0.072(2) 0.0436(17) 0.058(2) 0.0084(16) 0.0117(18) -0.0038(15)
C42 0.087(3) 0.0517(19) 0.052(2) 0.0137(16) 0.004(2) 0.0135(18)
C43 0.069(2) 0.0519(19) 0.051(2) 0.0007(16) -0.0023(17) 0.0162(16)
C44 0.087(3) 0.087(3) 0.066(3) 0.007(2) -0.018(2) 0.027(2)
C45 0.0497(18) 0.0485(17) 0.055(2) 0.0019(15) -0.0002(15) 0.0019(14)
C46 0.0489(17) 0.0345(14) 0.0499(19) 0.0025(13) 0.0043(14) -0.0004(12)
C47 0.0407(16) 0.0396(15) 0.0462(18) 0.0038(13) 0.0008(13) -0.0025(12)
C48 0.0371(15) 0.0477(16) 0.0515(19) 0.0056(14) -0.0003(14) -0.0061(12)
C49 0.0374(15) 0.0405(15) 0.0548(19) 0.0016(14) 0.0053(14) -0.0056(12)
C50 0.0405(16) 0.0427(16) 0.0527(19) 0.0120(14) 0.0027(14) -0.0021(12)
C51 0.0373(15) 0.0347(14) 0.0529(19) 0.0037(13) 0.0012(13) -0.0013(11)
C52 0.0360(15) 0.0407(15) 0.058(2) 0.0026(14) 0.0044(14) -0.0024(12)
C53 0.0391(16) 0.0441(16) 0.063(2) 0.0046(15) -0.0025(15) -0.0033(13)
C54 0.0433(17) 0.0482(17) 0.072(2) -0.0053(16) -0.0075(16) 0.0042(14)
C55 0.060(2) 0.069(2) 0.097(3) 0.008(2) -0.026(2) 0.0018(18)
C56 0.0348(16) 0.0565(19) 0.087(3) -0.0095(19) -0.0013(17) -0.0047(14)
C57 0.0415(17) 0.0526(18) 0.079(3) 0.0001(18) 0.0106(17) -0.0093(14)
C58 0.0369(16) 0.0549(18) 0.0487(19) 0.0093(14) -0.0008(14) -0.0092(13)
C59 0.0383(16) 0.068(2) 0.055(2) 0.0067(17) 0.0014(15) -0.0061(14)
C60 0.056(2) 0.072(2) 0.080(3) -0.005(2) 0.013(2) -0.0017(18)
C61 0.069(3) 0.094(3) 0.100(4) -0.020(3) 0.012(3) 0.002(2)
C62 0.064(3) 0.123(4) 0.085(3) -0.015(3) 0.017(2) 0.013(3)
C63 0.047(2) 0.132(4) 0.067(3) 0.013(3) 0.0149(19) -0.001(2)
C64 0.0413(18) 0.086(3) 0.060(2) 0.013(2) 0.0038(16) -0.0078(17)
C65 0.0437(19) 0.093(3) 0.068(3) 0.028(2) 0.0067(18) -0.0202(18)
C66 0.0489(19) 0.061(2) 0.062(2) 0.0212(17) -0.0097(17) -0.0210(16)
C67 0.074(3) 0.069(3) 0.085(3) 0.025(2) -0.007(2) -0.029(2)
C68 0.090(3) 0.050(2) 0.088(3) 0.014(2) -0.023(3) -0.021(2)
C69 0.073(2) 0.056(2) 0.082(3) 0.0001(19) -0.007(2) -0.0060(18)
C70 0.0548(19) 0.0507(18) 0.064(2) 0.0081(16) -0.0014(17) -0.0117(15)
C71 0.0394(16) 0.0551(18) 0.0494(19) 0.0138(15) -0.0068(14) -0.0081(13)
O1 0.100(2) 0.093(2) 0.121(3) -0.020(2) 0.016(2) -0.0009(19)
N7 0.080(2) 0.071(2) 0.090(3) 0.000(2) 0.006(2) -0.0012(18)
C1 0.074(3) 0.071(3) 0.096(4) 0.019(3) -0.007(3) -0.014(2)
C2 0.080(3) 0.108(4) 0.147(5) -0.022(4) 0.025(3) 0.006(3)
C3 0.124(4) 0.092(3) 0.092(4) 0.006(3) -0.012(3) -0.023(3)
O2 0.093(4) 0.200(6) 0.319(9) 0.028(6) 0.037(5) -0.058(4)
O2A 0.089(11) 0.201(14) 0.191(14) -0.100(12) 0.003(11) 0.006(11)
N8 0.079(4) 0.144(4) 0.163(5) -0.068(4) 0.006(4) 0.013(3)
N8A 0.078(7) 0.154(8) 0.156(8) -0.083(7) 0.028(6) 0.007(7)
C4 0.097(5) 0.150(6) 0.199(7) -0.025(6) 0.019(5) -0.014(5)
C4A 0.114(10) 0.183(10) 0.184(10) -0.064(10) 0.026(9) -0.006(9)
C5 0.150(7) 0.207(8) 0.153(7) -0.061(7) -0.011(6) 0.008(6)
C5A 0.079(9) 0.156(10) 0.154(10) -0.098(9) 0.020(8) 0.007(9)
C6 0.084(5) 0.226(9) 0.199(8) -0.094(7) 0.037(5) -0.015(5)
C6A 0.094(13) 0.162(15) 0.166(15) -0.075(13) 0.020(13) -0.027(12)
O3 0.134(3) 0.0483(15) 0.085(2) -0.0028(14) 0.0105(18) -0.0038(15)
N9 0.083(2) 0.0533(17) 0.076(2) -0.0038(16) 0.0114(18) 0.0004(16)
C7 0.084(3) 0.059(2) 0.062(2) -0.0074(19) 0.004(2) -0.0020(19)
C8 0.120(5) 0.109(4) 0.163(6) -0.004(4) 0.067(4) 0.001(3)
C9 0.116(4) 0.053(2) 0.112(4) 0.006(2) -0.005(3) -0.005(2)

loop_
_atom_type_symbol
_atom_type_description
_atom_type_scat_dispersion_real
_atom_type_scat_dispersion_imag
_atom_type_scat_source
C C 0.0033 0.0016 'International Tables Vol C Tables 4.2.6.8 and 6.1.1.4'
H H 0.0000 0.0000 'International Tables Vol C Tables 4.2.6.8 and 6.1.1.4'
Br Br -0.2901 2.4595 'International Tables Vol C Tables 4.2.6.8 and 6.1.1.4'
Co Co 0.3494 0.9721 'International Tables Vol C Tables 4.2.6.8 and 6.1.1.4'
N N 0.0061 0.0033 'International Tables Vol C Tables 4.2.6.8 and 6.1.1.4'
O O 0.0106 0.0060 'International Tables Vol C Tables 4.2.6.8 and 6.1.1.4'

loop_
_geom_angle_atom_site_label_1
_geom_angle_atom_site_label_2
_geom_angle_atom_site_label_3
_geom_angle
_geom_angle_site_symmetry_1
_geom_angle_site_symmetry_3
_geom_angle_publ_flag
N1 Co1 N3 78.51(9) . . ?
N1 Co1 N4 79.0(3) . . ?
N1 Co1 N5 100.57(10) . . ?
N1 Co1 N6 100.77(10) . . ?
N2 Co1 N1 176.73(10) . . ?
N2 Co1 N3 98.22(10) . . ?
N2 Co1 N4 104.3(3) . . ?
N2 Co1 N4A 105.0(5) . . ?
N2 Co1 N5 79.29(10) . . ?
N2 Co1 N6 79.52(9) . . ?
N3 Co1 N4 157.4(3) . . ?
N4A Co1 N1 78.3(5) . . ?
N4A Co1 N3 156.6(5) . . ?
N4A Co1 N5 96.5(8) . . ?
N4A Co1 N6 85.7(8) . . ?
N5 Co1 N3 90.81(10) . . ?
N5 Co1 N4 95.2(4) . . ?
N6 Co1 N3 95.55(10) . . ?
N6 Co1 N4 86.7(4) . . ?
N6 Co1 N5 158.54(9) . . ?
C16 N1 Co1 120.10(19) . . ?
C20 N1 Co1 119.54(19) . . ?
C20 N1 C16 120.3(2) . . ?
C47 N2 Co1 119.73(19) . . ?
C51 N2 Co1 119.48(19) . . ?
C51 N2 C47 120.5(2) . . ?
C10 N3 Co1 129.0(2) . . ?
C10 N3 C15 117.4(2) . . ?
C15 N3 Co1 113.36(18) . . ?
C21 N4 Co1 108.4(7) . . ?
C21 N4 C26 117.5(8) . . ?
C26 N4 Co1 132.4(7) . . ?
C21 N4A Co1 120.8(11) . . ?
C26A N4A Co1 123.0(11) . . ?
C26A N4A C21 114.9(14) . . ?
C41 N5 Co1 129.2(2) . . ?
C41 N5 C46 117.0(3) . . ?
C46 N5 Co1 113.9(2) . . ?
C52 N6 Co1 113.90(19) . . ?
C57 N6 Co1 129.2(2) . . ?
C57 N6 C52 116.8(3) . . ?
N3 C10 H10 118.3 . . ?
N3 C10 C11 123.5(3) . . ?
C11 C10 H10 118.3 . . ?
C10 C11 H11 120.2 . . ?
C10 C11 C12 119.5(3) . . ?
C12 C11 H11 120.2 . . ?
C11 C12 C13 121.5(3) . . ?
C14 C12 C11 117.3(3) . . ?
C14 C12 C13 121.1(3) . . ?
C12 C13 H13A 109.5 . . ?
C12 C13 H13B 109.5 . . ?
C12 C13 H13C 109.5 . . ?
H13A C13 H13B 109.5 . . ?
H13A C13 H13C 109.5 . . ?
H13B C13 H13C 109.5 . . ?
C12 C14 H14 119.8 . . ?
C15 C14 C12 120.3(3) . . ?
C15 C14 H14 119.8 . . ?
N3 C15 C14 121.8(3) . . ?
N3 C15 C16 114.1(2) . . ?
C14 C15 C16 124.0(3) . . ?
N1 C16 C15 113.6(2) . . ?
N1 C16 C17 120.5(3) . . ?
C17 C16 C15 125.9(2) . . ?
C16 C17 H17 120.1 . . ?
C18 C17 C16 119.8(3) . . ?
C18 C17 H17 120.1 . . ?
C17 C18 C27 123.0(3) . . ?
C19 C18 C17 118.6(3) . . ?
C19 C18 C27 118.5(3) . . ?
C18 C19 H19 120.0 . . ?
C20 C19 C18 120.0(3) . . ?
C20 C19 H19 120.0 . . ?
N1 C20 C19 120.8(3) . . ?
N1 C20 C21 114.2(3) . . ?
C19 C20 C21 125.0(3) . . ?
N4 C21 C20 117.9(6) . . ?
N4 C21 C22 122.9(7) . . ?
N4A C21 C20 106.7(8) . . ?
C22 C21 C20 119.1(6) . . ?
C22A C21 N4A 122.5(12) . . ?
C22A C21 C20 130.7(10) . . ?
C21 C22 H22 120.0 . . ?
C21 C22 C23 120.0(10) . . ?
C23 C22 H22 120.0 . . ?
C21 C22A H22A 119.1 . . ?
C21 C22A C23A 121.8(17) . . ?
C23A C22A H22A 119.1 . . ?
C22 C23 C24 122.7(8) . . ?
C25 C23 C22 115.7(9) . . ?
C25 C23 C24 121.6(8) . . ?
C22A C23A C24A 119.4(14) . . ?
C22A C23A C25A 115.8(14) . . ?
C25A C23A C24A 124.8(14) . . ?
C23 C24 H24A 109.5 . . ?
C23 C24 H24B 109.5 . . ?
C23 C24 H24C 109.5 . . ?
H24A C24 H24B 109.5 . . ?
H24A C24 H24C 109.5 . . ?
H24B C24 H24C 109.5 . . ?
C23A C24A H24D 109.5 . . ?
C23A C24A H24E 109.5 . . ?
C23A C24A H24F 109.5 . . ?
H24D C24A H24E 109.5 . . ?
H24D C24A H24F 109.5 . . ?
H24E C24A H24F 109.5 . . ?
C23 C25 H25 118.9 . . ?
C23 C25 C26 122.1(9) . . ?
C26 C25 H25 118.9 . . ?
C23A C25A H25A 118.6 . . ?
C26A C25A C23A 122.8(14) . . ?
C26A C25A H25A 118.6 . . ?
N4 C26 C25 121.8(9) . . ?
N4 C26 H26 119.1 . . ?
C25 C26 H26 119.1 . . ?
N4A C26A H26A 119.0 . . ?
C25A C26A N4A 122.0(15) . . ?
C25A C26A H26A 119.0 . . ?
C28 C27 C18 119.4(3) . . ?
C40 C27 C18 119.4(3) . . ?
C40 C27 C28 121.0(3) . . ?
C27 C28 C29 123.2(3) . . ?
C27 C28 C33 119.2(3) . . ?
C29 C28 C33 117.6(3) . . ?
C28 C29 H29 119.3 . . ?
C30 C29 C28 121.5(3) . . ?
C30 C29 H29 119.3 . . ?
C29 C30 H30 119.9 . . ?
C29 C30 C31 120.3(4) . . ?
C31 C30 H30 119.9 . . ?
C30 C31 H31 119.8 . . ?
C32 C31 C30 120.4(4) . . ?
C32 C31 H31 119.8 . . ?
C31 C32 H32 119.2 . . ?
C31 C32 C33 121.7(3) . . ?
C33 C32 H32 119.2 . . ?
C32 C33 C28 118.5(3) . . ?
C34 C33 C28 119.3(3) . . ?
C34 C33 C32 122.1(3) . . ?
C33 C34 H34 119.0 . . ?
C35 C34 C33 122.1(3) . . ?
C35 C34 H34 119.0 . . ?
C34 C35 C36 122.1(3) . . ?
C34 C35 C40 119.6(3) . . ?
C36 C35 C40 118.2(4) . . ?
C35 C36 H36 119.4 . . ?
C37 C36 C35 121.2(4) . . ?
C37 C36 H36 119.4 . . ?
C36 C37 H37 119.5 . . ?
C36 C37 C38 121.0(4) . . ?
C38 C37 H37 119.5 . . ?
C37 C38 H38 119.9 . . ?
C39 C38 C37 120.2(4) . . ?
C39 C38 H38 119.9 . . ?
C38 C39 H39 119.6 . . ?
C38 C39 C40 120.8(4) . . ?
C40 C39 H39 119.6 . . ?
C27 C40 C35 118.7(3) . . ?
C27 C40 C39 122.8(3) . . ?
C39 C40 C35 118.4(3) . . ?
N5 C41 H41 118.4 . . ?
N5 C41 C42 123.2(3) . . ?
C42 C41 H41 118.4 . . ?
C41 C42 H42 119.8 . . ?
C41 C42 C43 120.5(3) . . ?
C43 C42 H42 119.8 . . ?
C42 C43 C44 121.9(3) . . ?
C42 C43 C45 117.0(3) . . ?
C45 C43 C44 121.1(4) . . ?
C43 C44 H44A 109.5 . . ?
C43 C44 H44B 109.5 . . ?
C43 C44 H44C 109.5 . . ?
H44A C44 H44B 109.5 . . ?
H44A C44 H44C 109.5 . . ?
H44B C44 H44C 109.5 . . ?
C43 C45 H45 119.9 . . ?
C46 C45 C43 120.2(3) . . ?
C46 C45 H45 119.9 . . ?
N5 C46 C45 122.2(3) . . ?
N5 C46 C47 113.8(3) . . ?
C45 C46 C47 124.0(3) . . ?
N2 C47 C46 113.2(2) . . ?
N2 C47 C48 120.8(3) . . ?
C48 C47 C46 126.0(3) . . ?
C47 C48 H48 120.3 . . ?
C47 C48 C49 119.4(3) . . ?
C49 C48 H48 120.3 . . ?
C48 C49 C50 118.9(3) . . ?
C48 C49 C58 121.7(3) . . ?
C50 C49 C58 119.3(3) . . ?
C49 C50 H50 120.5 . . ?
C51 C50 C49 119.0(3) . . ?
C51 C50 H50 120.5 . . ?
N2 C51 C50 121.3(3) . . ?
N2 C51 C52 113.1(2) . . ?
C50 C51 C52 125.5(3) . . ?
N6 C52 C51 113.6(3) . . ?
N6 C52 C53 122.7(3) . . ?
C53 C52 C51 123.7(3) . . ?
C52 C53 H53 120.0 . . ?
C52 C53 C54 120.0(3) . . ?
C54 C53 H53 120.0 . . ?
C53 C54 C55 120.2(3) . . ?
C56 C54 C53 117.3(3) . . ?
C56 C54 C55 122.5(3) . . ?
C54 C55 H55A 109.5 . . ?
C54 C55 H55B 109.5 . . ?
C54 C55 H55C 109.5 . . ?
H55A C55 H55B 109.5 . . ?
H55A C55 H55C 109.5 . . ?
H55B C55 H55C 109.5 . . ?
C54 C56 H56 120.0 . . ?
C54 C56 C57 120.0(3) . . ?
C57 C56 H56 120.0 . . ?
N6 C57 C56 123.2(3) . . ?
N6 C57 H57 118.4 . . ?
C56 C57 H57 118.4 . . ?
C59 C58 C49 118.6(3) . . ?
C71 C58 C49 119.9(3) . . ?
C71 C58 C59 121.4(3) . . ?
C58 C59 C60 123.3(3) . . ?
C58 C59 C64 119.1(3) . . ?
C60 C59 C64 117.6(3) . . ?
C59 C60 H60 119.0 . . ?
C61 C60 C59 121.9(4) . . ?
C61 C60 H60 119.0 . . ?
C60 C61 H61 119.8 . . ?
C60 C61 C62 120.3(5) . . ?
C62 C61 H61 119.8 . . ?
C61 C62 H62 119.4 . . ?
C63 C62 C61 121.2(4) . . ?
C63 C62 H62 119.4 . . ?
C62 C63 H63 119.6 . . ?
C62 C63 C64 120.7(4) . . ?
C64 C63 H63 119.6 . . ?
C59 C64 C63 118.2(4) . . ?
C65 C64 C59 118.8(3) . . ?
C65 C64 C63 123.0(4) . . ?
C64 C65 H65 118.6 . . ?
C64 C65 C66 122.8(3) . . ?
C66 C65 H65 118.6 . . ?
C65 C66 C67 122.9(3) . . ?
C65 C66 C71 119.3(3) . . ?
C67 C66 C71 117.8(4) . . ?
C66 C67 H67 119.2 . . ?
C68 C67 C66 121.7(4) . . ?
C68 C67 H67 119.2 . . ?
C67 C68 H68 119.7 . . ?
C67 C68 C69 120.7(4) . . ?
C69 C68 H68 119.7 . . ?
C68 C69 H69 120.0 . . ?
C70 C69 C68 120.1(4) . . ?
C70 C69 H69 120.0 . . ?
C69 C70 H70 119.5 . . ?
C69 C70 C71 121.0(3) . . ?
C71 C70 H70 119.5 . . ?
C58 C71 C66 118.5(3) . . ?
C58 C71 C70 122.8(3) . . ?
C70 C71 C66 118.7(3) . . ?
C1 N7 C2 122.2(4) . . ?
C1 N7 C3 121.3(4) . . ?
C3 N7 C2 116.5(4) . . ?
O1 C1 N7 123.0(5) . . ?
O1 C1 H1 118.5 . . ?
N7 C1 H1 118.5 . . ?
N7 C2 H2A 109.5 . . ?
N7 C2 H2B 109.5 . . ?
N7 C2 H2C 109.5 . . ?
H2A C2 H2B 109.5 . . ?
H2A C2 H2C 109.5 . . ?
H2B C2 H2C 109.5 . . ?
N7 C3 H3A 109.5 . . ?
N7 C3 H3B 109.5 . . ?
N7 C3 H3C 109.5 . . ?
H3A C3 H3B 109.5 . . ?
H3A C3 H3C 109.5 . . ?
H3B C3 H3C 109.5 . . ?
C4 N8 C5 111.1(8) . . ?
C4 N8 C6 124.2(8) . . ?
C6 N8 C5 124.7(9) . . ?
C4A N8A C6A 114.0(15) . . ?
C5A N8A C4A 126.7(17) . . ?
C5A N8A C6A 118.7(17) . . ?
O2 C4 N8 128.1(11) . . ?
O2 C4 H4 116.0 . . ?
N8 C4 H4 116.0 . . ?
N8A C4A H4AA 109.5 . . ?
N8A C4A H4AB 109.5 . . ?
N8A C4A H4AC 109.5 . . ?
H4AA C4A H4AB 109.5 . . ?
H4AA C4A H4AC 109.5 . . ?
H4AB C4A H4AC 109.5 . . ?
N8 C5 H5A 109.5 . . ?
N8 C5 H5B 109.5 . . ?
N8 C5 H5C 109.5 . . ?
H5A C5 H5B 109.5 . . ?
H5A C5 H5C 109.5 . . ?
H5B C5 H5C 109.5 . . ?
O2A C5A N8A 136(3) . . ?
O2A C5A H5AA 111.8 . . ?
N8A C5A H5AA 111.8 . . ?
N8 C6 H6A 109.5 . . ?
N8 C6 H6B 109.5 . . ?
N8 C6 H6C 109.5 . . ?
H6A C6 H6B 109.5 . . ?
H6A C6 H6C 109.5 . . ?
H6B C6 H6C 109.5 . . ?
N8A C6A H6AA 109.5 . . ?
N8A C6A H6AB 109.5 . . ?
N8A C6A H6AC 109.5 . . ?
H6AA C6A H6AB 109.5 . . ?
H6AA C6A H6AC 109.5 . . ?
H6AB C6A H6AC 109.5 . . ?
C7 N9 C8 120.1(4) . . ?
C7 N9 C9 121.7(4) . . ?
C8 N9 C9 118.0(4) . . ?
O3 C7 N9 125.1(4) . . ?
O3 C7 H7 117.4 . . ?
N9 C7 H7 117.4 . . ?
N9 C8 H8A 109.5 . . ?
N9 C8 H8B 109.5 . . ?
N9 C8 H8C 109.5 . . ?
H8A C8 H8B 109.5 . . ?
H8A C8 H8C 109.5 . . ?
H8B C8 H8C 109.5 . . ?
N9 C9 H9A 109.5 . . ?
N9 C9 H9B 109.5 . . ?
N9 C9 H9C 109.5 . . ?
H9A C9 H9B 109.5 . . ?
H9A C9 H9C 109.5 . . ?
H9B C9 H9C 109.5 . . ?

loop_
_geom_bond_atom_site_label_1
_geom_bond_atom_site_label_2
_geom_bond_distance
_geom_bond_site_symmetry_2
_geom_bond_publ_flag
Co1 N1 1.939(2) . ?
Co1 N2 1.927(2) . ?
Co1 N3 2.117(2) . ?
Co1 N4 2.228(13) . ?
Co1 N4A 1.93(2) . ?
Co1 N5 2.073(3) . ?
Co1 N6 2.068(3) . ?
N1 C16 1.351(3) . ?
N1 C20 1.348(4) . ?
N2 C47 1.345(4) . ?
N2 C51 1.344(4) . ?
N3 C10 1.338(4) . ?
N3 C15 1.359(3) . ?
N4 C21 1.327(10) . ?
N4 C26 1.348(10) . ?
N4A C21 1.426(16) . ?
N4A C26A 1.388(15) . ?
N5 C41 1.342(4) . ?
N5 C46 1.358(4) . ?
N6 C52 1.359(4) . ?
N6 C57 1.335(4) . ?
C10 H10 0.9300 . ?
C10 C11 1.375(5) . ?
C11 H11 0.9300 . ?
C11 C12 1.391(5) . ?
C12 C13 1.500(4) . ?
C12 C14 1.386(4) . ?
C13 H13A 0.9600 . ?
C13 H13B 0.9600 . ?
C13 H13C 0.9600 . ?
C14 H14 0.9300 . ?
C14 C15 1.383(4) . ?
C15 C16 1.473(4) . ?
C16 C17 1.386(4) . ?
C17 H17 0.9300 . ?
C17 C18 1.385(4) . ?
C18 C19 1.384(4) . ?
C18 C27 1.496(4) . ?
C19 H19 0.9300 . ?
C19 C20 1.378(4) . ?
C20 C21 1.473(4) . ?
C21 C22 1.396(11) . ?
C21 C22A 1.373(16) . ?
C22 H22 0.9300 . ?
C22 C23 1.398(10) . ?
C22A H22A 0.9300 . ?
C22A C23A 1.388(15) . ?
C23 C24 1.491(10) . ?
C23 C25 1.367(10) . ?
C23A C24A 1.459(15) . ?
C23A C25A 1.397(14) . ?
C24 H24A 0.9600 . ?
C24 H24B 0.9600 . ?
C24 H24C 0.9600 . ?
C24A H24D 0.9600 . ?
C24A H24E 0.9600 . ?
C24A H24F 0.9600 . ?
C25 H25 0.9300 . ?
C25 C26 1.381(10) . ?
C25A H25A 0.9300 . ?
C25A C26A 1.378(14) . ?
C26 H26 0.9300 . ?
C26A H26A 0.9300 . ?
C27 C28 1.409(4) . ?
C27 C40 1.406(4) . ?
C28 C29 1.429(4) . ?
C28 C33 1.431(4) . ?
C29 H29 0.9300 . ?
C29 C30 1.351(5) . ?
C30 H30 0.9300 . ?
C30 C31 1.412(5) . ?
C31 H31 0.9300 . ?
C31 C32 1.339(6) . ?
C32 H32 0.9300 . ?
C32 C33 1.420(5) . ?
C33 C34 1.387(5) . ?
C34 H34 0.9300 . ?
C34 C35 1.383(5) . ?
C35 C36 1.422(5) . ?
C35 C40 1.439(5) . ?
C36 H36 0.9300 . ?
C36 C37 1.333(7) . ?
C37 H37 0.9300 . ?
C37 C38 1.416(7) . ?
C38 H38 0.9300 . ?
C38 C39 1.358(5) . ?
C39 H39 0.9300 . ?
C39 C40 1.417(5) . ?
C41 H41 0.9300 . ?
C41 C42 1.370(5) . ?
C42 H42 0.9300 . ?
C42 C43 1.377(5) . ?
C43 C44 1.501(5) . ?
C43 C45 1.389(5) . ?
C44 H44A 0.9600 . ?
C44 H44B 0.9600 . ?
C44 H44C 0.9600 . ?
C45 H45 0.9300 . ?
C45 C46 1.382(4) . ?
C46 C47 1.477(4) . ?
C47 C48 1.384(4) . ?
C48 H48 0.9300 . ?
C48 C49 1.389(4) . ?
C49 C50 1.397(4) . ?
C49 C58 1.489(4) . ?
C50 H50 0.9300 . ?
C50 C51 1.379(4) . ?
C51 C52 1.484(4) . ?
C52 C53 1.376(4) . ?
C53 H53 0.9300 . ?
C53 C54 1.384(4) . ?
C54 C55 1.502(5) . ?
C54 C56 1.377(5) . ?
C55 H55A 0.9600 . ?
C55 H55B 0.9600 . ?
C55 H55C 0.9600 . ?
C56 H56 0.9300 . ?
C56 C57 1.381(5) . ?
C57 H57 0.9300 . ?
C58 C59 1.408(5) . ?
C58 C71 1.406(4) . ?
C59 C60 1.421(5) . ?
C59 C64 1.436(5) . ?
C60 H60 0.9300 . ?
C60 C61 1.353(6) . ?
C61 H61 0.9300 . ?
C61 C62 1.397(7) . ?
C62 H62 0.9300 . ?
C62 C63 1.342(6) . ?
C63 H63 0.9300 . ?
C63 C64 1.445(6) . ?
C64 C65 1.383(6) . ?
C65 H65 0.9300 . ?
C65 C66 1.385(6) . ?
C66 C67 1.419(5) . ?
C66 C71 1.438(4) . ?
C67 H67 0.9300 . ?
C67 C68 1.338(6) . ?
C68 H68 0.9300 . ?
C68 C69 1.421(6) . ?
C69 H69 0.9300 . ?
C69 C70 1.353(5) . ?
C70 H70 0.9300 . ?
C70 C71 1.417(5) . ?
O1 C1 1.193(5) . ?
N7 C1 1.385(6) . ?
N7 C2 1.448(6) . ?
N7 C3 1.437(6) . ?
C1 H1 0.9300 . ?
C2 H2A 0.9600 . ?
C2 H2B 0.9600 . ?
C2 H2C 0.9600 . ?
C3 H3A 0.9600 . ?
C3 H3B 0.9600 . ?
C3 H3C 0.9600 . ?
O2 C4 1.192(9) . ?
O2A C5A 1.15(3) . ?
N8 C4 1.331(12) . ?
N8 C5 1.418(11) . ?
N8 C6 1.403(11) . ?
N8A C4A 1.407(17) . ?
N8A C5A 1.312(16) . ?
N8A C6A 1.429(16) . ?
C4 H4 0.9300 . ?
C4A H4AA 0.9600 . ?
C4A H4AB 0.9600 . ?
C4A H4AC 0.9600 . ?
C5 H5A 0.9600 . ?
C5 H5B 0.9600 . ?
C5 H5C 0.9600 . ?
C5A H5AA 0.9300 . ?
C6 H6A 0.9600 . ?
C6 H6B 0.9600 . ?
C6 H6C 0.9600 . ?
C6A H6AA 0.9600 . ?
C6A H6AB 0.9600 . ?
C6A H6AC 0.9600 . ?
O3 C7 1.216(4) . ?
N9 C7 1.315(5) . ?
N9 C8 1.440(6) . ?
N9 C9 1.444(5) . ?
C7 H7 0.9300 . ?
C8 H8A 0.9600 . ?
C8 H8B 0.9600 . ?
C8 H8C 0.9600 . ?
C9 H9A 0.9600 . ?
C9 H9B 0.9600 . ?
C9 H9C 0.9600 . ?

loop_
_geom_torsion_atom_site_label_1
_geom_torsion_atom_site_label_2
_geom_torsion_atom_site_label_3
_geom_torsion_atom_site_label_4
_geom_torsion
_geom_torsion_site_symmetry_1
_geom_torsion_site_symmetry_2
_geom_torsion_site_symmetry_3
_geom_torsion_site_symmetry_4
_geom_torsion_publ_flag
Co1 N1 C16 C15 3.9(3) . . . . ?
Co1 N1 C16 C17 -175.3(2) . . . . ?
Co1 N1 C20 C19 176.1(2) . . . . ?
Co1 N1 C20 C21 -5.3(4) . . . . ?
Co1 N2 C47 C46 4.8(3) . . . . ?
Co1 N2 C47 C48 -172.7(2) . . . . ?
Co1 N2 C51 C50 171.4(2) . . . . ?
Co1 N2 C51 C52 -6.9(3) . . . . ?
Co1 N3 C10 C11 -174.8(3) . . . . ?
Co1 N3 C15 C14 176.5(2) . . . . ?
Co1 N3 C15 C16 -3.6(3) . . . . ?
Co1 N4 C21 C20 -10.8(11) . . . . ?
Co1 N4 C21 C22 166.6(12) . . . . ?
Co1 N4 C26 C25 -161.8(10) . . . . ?
Co1 N4A C21 C20 -7(2) . . . . ?
Co1 N4A C21 C22A 169(2) . . . . ?
Co1 N4A C26A C25A -168.8(16) . . . . ?
Co1 N5 C41 C42 -177.9(3) . . . . ?
Co1 N5 C46 C45 178.8(2) . . . . ?
Co1 N5 C46 C47 -0.2(3) . . . . ?
Co1 N6 C52 C51 -0.2(3) . . . . ?
Co1 N6 C52 C53 177.9(2) . . . . ?
Co1 N6 C57 C56 -176.7(3) . . . . ?
N1 C16 C17 C18 -1.5(4) . . . . ?
N1 C20 C21 N4 11.3(9) . . . . ?
N1 C20 C21 N4A 7.5(12) . . . . ?
N1 C20 C21 C22 -166.1(11) . . . . ?
N1 C20 C21 C22A -168(2) . . . . ?
N2 C47 C48 C49 1.3(5) . . . . ?
N2 C51 C52 N6 4.3(4) . . . . ?
N2 C51 C52 C53 -173.8(3) . . . . ?
N3 C10 C11 C12 -0.3(5) . . . . ?
N3 C15 C16 N1 0.2(4) . . . . ?
N3 C15 C16 C17 179.3(3) . . . . ?
N4 C21 C22 C23 0(2) . . . . ?
N4A C21 C22A C23A -2(4) . . . . ?
N5 C41 C42 C43 -1.2(6) . . . . ?
N5 C46 C47 N2 -2.7(4) . . . . ?
N5 C46 C47 C48 174.6(3) . . . . ?
N6 C52 C53 C54 -0.3(5) . . . . ?
C10 N3 C15 C14 0.7(4) . . . . ?
C10 N3 C15 C16 -179.4(3) . . . . ?
C10 C11 C12 C13 178.4(3) . . . . ?
C10 C11 C12 C14 -0.6(5) . . . . ?
C11 C12 C14 C15 1.6(5) . . . . ?
C12 C14 C15 N3 -1.6(5) . . . . ?
C12 C14 C15 C16 178.5(3) . . . . ?
C13 C12 C14 C15 -177.5(3) . . . . ?
C14 C15 C16 N1 -179.9(3) . . . . ?
C14 C15 C16 C17 -0.8(5) . . . . ?
C15 N3 C10 C11 0.3(5) . . . . ?
C15 C16 C17 C18 179.5(3) . . . . ?
C16 N1 C20 C19 -1.6(4) . . . . ?
C16 N1 C20 C21 177.0(3) . . . . ?
C16 C17 C18 C19 -0.3(4) . . . . ?
C16 C17 C18 C27 179.9(3) . . . . ?
C17 C18 C19 C20 1.0(5) . . . . ?
C17 C18 C27 C28 -103.1(4) . . . . ?
C17 C18 C27 C40 82.1(4) . . . . ?
C18 C19 C20 N1 -0.1(5) . . . . ?
C18 C19 C20 C21 -178.6(3) . . . . ?
C18 C27 C28 C29 6.5(4) . . . . ?
C18 C27 C28 C33 -172.6(3) . . . . ?
C18 C27 C40 C35 174.8(3) . . . . ?
C18 C27 C40 C39 -4.0(5) . . . . ?
C19 C18 C27 C28 77.1(4) . . . . ?
C19 C18 C27 C40 -97.8(4) . . . . ?
C19 C20 C21 N4 -170.1(9) . . . . ?
C19 C20 C21 N4A -174.0(12) . . . . ?
C19 C20 C21 C22 12.4(12) . . . . ?
C19 C20 C21 C22A 10(2) . . . . ?
C20 N1 C16 C15 -178.4(3) . . . . ?
C20 N1 C16 C17 2.4(4) . . . . ?
C20 C21 C22 C23 177.0(11) . . . . ?
C20 C21 C22A C23A 173.0(16) . . . . ?
C21 N4 C26 C25 1.4(17) . . . . ?
C21 N4A C26A C25A -2(3) . . . . ?
C21 C22 C23 C24 -177.0(15) . . . . ?
C21 C22 C23 C25 0(2) . . . . ?
C21 C22A C23A C24A -176(3) . . . . ?
C21 C22A C23A C25A 3(4) . . . . ?
C22 C23 C25 C26 0.7(16) . . . . ?
C22A C23A C25A C26A -3(3) . . . . ?
C23 C25 C26 N4 -1.6(15) . . . . ?
C23A C25A C26A N4A 2(3) . . . . ?
C24 C23 C25 C26 178.0(11) . . . . ?
C24A C23A C25A C26A 175.7(19) . . . . ?
C26 N4 C21 C20 -177.8(8) . . . . ?
C26 N4 C21 C22 -0.4(19) . . . . ?
C26A N4A C21 C20 -174.7(14) . . . . ?
C26A N4A C21 C22A 1(3) . . . . ?
C27 C18 C19 C20 -179.1(3) . . . . ?
C27 C28 C29 C30 -177.9(3) . . . . ?
C27 C28 C33 C32 177.0(3) . . . . ?
C27 C28 C33 C34 -2.3(5) . . . . ?
C28 C27 C40 C35 0.0(5) . . . . ?
C28 C27 C40 C39 -178.7(3) . . . . ?
C28 C29 C30 C31 1.1(5) . . . . ?
C28 C33 C34 C35 0.2(5) . . . . ?
C29 C28 C33 C32 -2.1(4) . . . . ?
C29 C28 C33 C34 178.6(3) . . . . ?
C29 C30 C31 C32 -2.5(6) . . . . ?
C30 C31 C32 C33 1.5(6) . . . . ?
C31 C32 C33 C28 0.8(6) . . . . ?
C31 C32 C33 C34 -179.9(4) . . . . ?
C32 C33 C34 C35 -179.1(4) . . . . ?
C33 C28 C29 C30 1.2(4) . . . . ?
C33 C34 C35 C36 179.5(4) . . . . ?
C33 C34 C35 C40 2.0(6) . . . . ?
C34 C35 C36 C37 -177.8(5) . . . . ?
C34 C35 C40 C27 -2.1(5) . . . . ?
C34 C35 C40 C39 176.7(3) . . . . ?
C35 C36 C37 C38 2.0(8) . . . . ?
C36 C35 C40 C27 -179.7(3) . . . . ?
C36 C35 C40 C39 -0.9(5) . . . . ?
C36 C37 C38 C39 -2.6(8) . . . . ?
C37 C38 C39 C40 1.4(7) . . . . ?
C38 C39 C40 C27 179.1(4) . . . . ?
C38 C39 C40 C35 0.3(6) . . . . ?
C40 C27 C28 C29 -178.8(3) . . . . ?
C40 C27 C28 C33 2.1(4) . . . . ?
C40 C35 C36 C37 -0.3(7) . . . . ?
C41 N5 C46 C45 -1.1(4) . . . . ?
C41 N5 C46 C47 179.9(3) . . . . ?
C41 C42 C43 C44 -179.2(3) . . . . ?
C41 C42 C43 C45 -0.4(5) . . . . ?
C42 C43 C45 C46 1.2(5) . . . . ?
C43 C45 C46 N5 -0.5(5) . . . . ?
C43 C45 C46 C47 178.4(3) . . . . ?
C44 C43 C45 C46 -180.0(3) . . . . ?
C45 C46 C47 N2 178.3(3) . . . . ?
C45 C46 C47 C48 -4.4(5) . . . . ?
C46 N5 C41 C42 1.9(5) . . . . ?
C46 C47 C48 C49 -175.9(3) . . . . ?
C47 N2 C51 C50 -2.8(4) . . . . ?
C47 N2 C51 C52 178.9(3) . . . . ?
C47 C48 C49 C50 -2.6(5) . . . . ?
C47 C48 C49 C58 173.8(3) . . . . ?
C48 C49 C50 C51 1.3(5) . . . . ?
C48 C49 C58 C59 -82.2(4) . . . . ?
C48 C49 C58 C71 100.3(4) . . . . ?
C49 C50 C51 N2 1.5(5) . . . . ?
C49 C50 C51 C52 179.5(3) . . . . ?
C49 C58 C59 C60 0.4(5) . . . . ?
C49 C58 C59 C64 -178.8(3) . . . . ?
C49 C58 C71 C66 177.2(3) . . . . ?
C49 C58 C71 C70 -2.1(4) . . . . ?
C50 C49 C58 C59 94.1(4) . . . . ?
C50 C49 C58 C71 -83.3(4) . . . . ?
C50 C51 C52 N6 -173.8(3) . . . . ?
C50 C51 C52 C53 8.1(5) . . . . ?
C51 N2 C47 C46 178.9(3) . . . . ?
C51 N2 C47 C48 1.4(4) . . . . ?
C51 C52 C53 C54 177.7(3) . . . . ?
C52 N6 C57 C56 0.0(5) . . . . ?
C52 C53 C54 C55 179.6(3) . . . . ?
C52 C53 C54 C56 -0.9(5) . . . . ?
C53 C54 C56 C57 1.6(5) . . . . ?
C54 C56 C57 N6 -1.2(5) . . . . ?
C55 C54 C56 C57 -178.9(4) . . . . ?
C57 N6 C52 C51 -177.4(3) . . . . ?
C57 N6 C52 C53 0.8(5) . . . . ?
C58 C49 C50 C51 -175.2(3) . . . . ?
C58 C59 C60 C61 179.8(4) . . . . ?
C58 C59 C64 C63 -179.9(3) . . . . ?
C58 C59 C64 C65 1.1(5) . . . . ?
C59 C58 C71 C66 -0.2(4) . . . . ?
C59 C58 C71 C70 -179.5(3) . . . . ?
C59 C60 C61 C62 0.1(7) . . . . ?
C59 C64 C65 C66 0.9(5) . . . . ?
C60 C59 C64 C63 0.8(5) . . . . ?
C60 C59 C64 C65 -178.2(3) . . . . ?
C60 C61 C62 C63 1.0(7) . . . . ?
C61 C62 C63 C64 -1.2(7) . . . . ?
C62 C63 C64 C59 0.2(6) . . . . ?
C62 C63 C64 C65 179.2(4) . . . . ?
C63 C64 C65 C66 -178.1(3) . . . . ?
C64 C59 C60 C61 -1.0(6) . . . . ?
C64 C65 C66 C67 177.4(3) . . . . ?
C64 C65 C66 C71 -2.5(5) . . . . ?
C65 C66 C67 C68 180.0(4) . . . . ?
C65 C66 C71 C58 2.1(5) . . . . ?
C65 C66 C71 C70 -178.6(3) . . . . ?
C66 C67 C68 C69 -1.2(6) . . . . ?
C67 C66 C71 C58 -177.8(3) . . . . ?
C67 C66 C71 C70 1.5(4) . . . . ?
C67 C68 C69 C70 1.2(6) . . . . ?
C68 C69 C70 C71 0.3(6) . . . . ?
C69 C70 C71 C58 177.7(3) . . . . ?
C69 C70 C71 C66 -1.6(5) . . . . ?
C71 C58 C59 C60 177.8(3) . . . . ?
C71 C58 C59 C64 -1.4(5) . . . . ?
C71 C66 C67 C68 -0.1(6) . . . . ?
C2 N7 C1 O1 -0.6(7) . . . . ?
C3 N7 C1 O1 -179.7(4) . . . . ?
C4A N8A C5A O2A -19(6) . . . . ?
C5 N8 C4 O2 -6.1(15) . . . . ?
C6 N8 C4 O2 174.4(11) . . . . ?
C6A N8A C5A O2A 170(3) . . . . ?
C8 N9 C7 O3 3.0(7) . . . . ?
C9 N9 C7 O3 177.8(4) . . . . ?
